data_1554557
loop_
_publ_author_name
'Wu, Feng'
'Chen, Lianfen'
'Wang, Yongdong'
'Zhu, Shifa'

_publ_section_title
;
 Gold-catalyzed generation of azafulvenium from an enyne sulfonamide:
 rapid access to fully substituted pyrroles
;
_journal_issue 4
_journal_name_full 'Organic Chemistry Frontiers'
_journal_page_first 480
_journal_paper_doi 10.1039/C8QO01278D
_journal_volume 6
_journal_year 2019
_chemical_formula_moiety 'C21 H21 N O2 S'
_chemical_formula_sum 'C21 H21 N O2 S'
_chemical_formula_weight 351.45
_space_group_crystal_system monoclinic
_space_group_IT_number 15
_space_group_name_Hall '-C 2yc'
_space_group_name_H-M_alt 'C 1 2/c 1'
_atom_sites_solution_hydrogens geom
_atom_sites_solution_primary dual
_audit_creation_date 2017-03-18
_audit_creation_method
;
Olex2 1.2
(compiled 2017.03.02 svn.r3394 for OlexSys, GUI svn.r5324)
;
_audit_update_record
;
2018-04-12 deposited with the CCDC.
2019-01-03 downloaded from the CCDC.
;
_cell_angle_alpha 90
_cell_angle_beta 98.752(2)
_cell_angle_gamma 90
_cell_formula_units_Z 8
_cell_length_a 31.1655(5)
_cell_length_b 8.49460(10)
_cell_length_c 13.3472(2)
_cell_measurement_reflns_used 5441
_cell_measurement_temperature 100.00(10)
_cell_measurement_theta_max 73.4240
_cell_measurement_theta_min 4.0800
_cell_volume 3492.37(9)
_computing_cell_refinement 'CrysAlisPro 1.171.38.43f (Rigaku OD, 2015)'
_computing_data_collection 'CrysAlisPro 1.171.38.43f (Rigaku OD, 2015)'
_computing_data_reduction 'CrysAlisPro 1.171.38.43f (Rigaku OD, 2015)'
_computing_molecular_graphics 'Olex2 (Dolomanov et al., 2009)'
_computing_publication_material 'Olex2 (Dolomanov et al., 2009)'
_computing_structure_refinement 'ShelXL (Sheldrick, 2015)'
_computing_structure_solution 'ShelXT (Sheldrick, 2015)'
_diffrn_ambient_environment N~2~
_diffrn_ambient_temperature 100.00(10)
_diffrn_detector 'CCD plate'
_diffrn_detector_area_resol_mean 5.2684
_diffrn_detector_type AtlasS2
_diffrn_measured_fraction_theta_full 0.999
_diffrn_measured_fraction_theta_max 0.977
_diffrn_measurement_details
;
List of Runs (angles in degrees, time in seconds):

  # Type    Start    End  Width  t~exp~   \w     \q     \k     \f   Frames
#--------------------------------------------------------------------------
  1  \w     13.00 116.00   1.00    1.00    --   40.98  77.00   0.00  103
  2  \w     92.00 138.00   1.00    1.00    --  106.95  45.00-150.00   46
  3  \w    106.00 161.00   1.00    1.00    --  106.95 125.00-180.00   55
  4  \w     36.00 135.00   1.00    1.00    --  106.95 -61.00  60.00   99
  5  \w     61.00 108.00   1.00    1.00    --  106.95 -94.00 -30.00   47
  6  \w     55.00  81.00   1.00    1.00    --  106.95 -94.00 -90.00   26
  7  \w     24.00 107.00   1.00    1.00    --  106.95 -94.00-120.00   83
  8  \w     85.00 171.00   1.00    1.00    --  106.95  45.00 150.00   86
  9  \w    -32.00  -5.00   1.00    1.00    --  -40.98 125.00-180.00   27
 10  \w    -64.00  28.00   1.00    1.00    --  -40.98  37.00 -30.00   92
 11  \w    -86.00 -60.00   1.00    1.00    --  -40.98 125.00-180.00   26
;
_diffrn_measurement_device 'four-circle diffractometer'
_diffrn_measurement_device_type 'SuperNova, Dual, Cu at zero, AtlasS2'
_diffrn_measurement_method '\w scans'
_diffrn_orient_matrix_type 'CrysAlisPro convention (1999,Acta A55,543-557)'
_diffrn_orient_matrix_UB_11 0.0078630000
_diffrn_orient_matrix_UB_12 0.1250332000
_diffrn_orient_matrix_UB_13 0.0845307000
_diffrn_orient_matrix_UB_21 -0.0004668000
_diffrn_orient_matrix_UB_22 -0.1297325000
_diffrn_orient_matrix_UB_23 0.0804545000
_diffrn_orient_matrix_UB_31 0.0493689000
_diffrn_orient_matrix_UB_32 -0.0207924000
_diffrn_orient_matrix_UB_33 0.0052709000
_diffrn_radiation_monochromator mirror
_diffrn_radiation_probe x-ray
_diffrn_radiation_type CuK\a
_diffrn_radiation_wavelength 1.54184
_diffrn_reflns_av_R_equivalents 0.0194
_diffrn_reflns_av_unetI/netI 0.0222
_diffrn_reflns_Laue_measured_fraction_full 0.999
_diffrn_reflns_Laue_measured_fraction_max 0.977
_diffrn_reflns_limit_h_max 37
_diffrn_reflns_limit_h_min -26
_diffrn_reflns_limit_k_max 10
_diffrn_reflns_limit_k_min -9
_diffrn_reflns_limit_l_max 16
_diffrn_reflns_limit_l_min -16
_diffrn_reflns_number 6848
_diffrn_reflns_point_group_measured_fraction_full 0.999
_diffrn_reflns_point_group_measured_fraction_max 0.977
_diffrn_reflns_theta_full 67.684
_diffrn_reflns_theta_max 73.559
_diffrn_reflns_theta_min 5.402
_diffrn_source 'micro-focus sealed X-ray tube'
_diffrn_source_type 'SuperNova (Cu) X-ray Source'
_exptl_absorpt_coefficient_mu 1.753
_exptl_absorpt_correction_T_max 1.00000
_exptl_absorpt_correction_T_min 0.55160
_exptl_absorpt_correction_type multi-scan
_exptl_absorpt_process_details
;
CrysAlisPro 1.171.38.43f (Rigaku Oxford Diffraction, 2015)
Empirical absorption correction using spherical harmonics,
 implemented in SCALE3 ABSPACK scaling algorithm.
;
_exptl_crystal_colour colorless
_exptl_crystal_density_diffrn 1.337
_exptl_crystal_description block
_exptl_crystal_F_000 1488
_exptl_crystal_size_max 0.25
_exptl_crystal_size_mid 0.2
_exptl_crystal_size_min 0.16
_refine_diff_density_max 0.323
_refine_diff_density_min -0.747
_refine_diff_density_rms 0.121
_refine_ls_extinction_method none
_refine_ls_goodness_of_fit_ref 1.082
_refine_ls_hydrogen_treatment constr
_refine_ls_matrix_type full
_refine_ls_number_parameters 228
_refine_ls_number_reflns 3443
_refine_ls_number_restraints 0
_refine_ls_restrained_S_all 1.082
_refine_ls_R_factor_all 0.0434
_refine_ls_R_factor_gt 0.0423
_refine_ls_shift/su_max 0.001
_refine_ls_shift/su_mean 0.000
_refine_ls_structure_factor_coef Fsqd
_refine_ls_weighting_details 'w=1/[\s^2^(Fo^2^)+(0.0679P)^2^+3.0347P] where P=(Fo^2^+2Fc^2^)/3'
_refine_ls_weighting_scheme calc
_refine_ls_wR_factor_gt 0.1101
_refine_ls_wR_factor_ref 0.1111
_reflns_Friedel_coverage 0.000
_reflns_number_gt 3310
_reflns_number_total 3443
_reflns_threshold_expression 'I > 2\s(I)'
_cod_data_source_file c8qo01278d2.cif
_cod_data_source_block exp_316
_cod_database_code 1554557
_shelx_shelxl_version_number 2016/6
_shelx_space_group_comment
;
The symmetry employed for this shelxl refinement is uniquely defined
by the following loop, which should always be used as a source of
symmetry information in preference to the above space-group names.
They are only intended as comments.
;
_shelx_estimated_absorpt_t_max 0.767
_shelx_estimated_absorpt_t_min 0.668
_reflns_odcompleteness_completeness 99.88
_reflns_odcompleteness_iscentric 1
_reflns_odcompleteness_theta 66.97
_olex2_refinement_description
;
1. Fixed Uiso
 At 1.2 times of:
  All C(H) groups, All C(H,H) groups
 At 1.5 times of:
  All C(H,H,H) groups
2.a Secondary CH2 refined with riding coordinates:
 C1(H1A,H1B), C3(H3A,H3B), C2(H2A,H2B)
2.b Aromatic/amide H refined with riding coordinates:
 C13(H13), C20(H20), C9(H9), C16(H16), C10(H10), C19(H19), C12(H12), C17(H17),
 C11(H11)
2.c Idealised Me refined as rotating group:
 C14(H14A,H14B,H14C), C21(H21A,H21B,H21C)
;
_olex2_submission_special_instructions 'No special instructions were received'
_oxdiff_exptl_absorpt_empirical_details
;
Empirical correction (ABSPACK) includes:
- Absorption correction using spherical harmonics
- Frame scaling
;
_oxdiff_exptl_absorpt_empirical_full_max 1.390
_oxdiff_exptl_absorpt_empirical_full_min 0.714

loop_
_space_group_symop_operation_xyz
'x, y, z'
'-x, y, -z+1/2'
'x+1/2, y+1/2, z'
'-x+1/2, y+1/2, -z+1/2'
'-x, -y, -z'
'x, -y, z-1/2'
'-x+1/2, -y+1/2, -z'
'x+1/2, -y+1/2, z-1/2'

loop_
_atom_site_label
_atom_site_type_symbol
_atom_site_fract_x
_atom_site_fract_y
_atom_site_fract_z
_atom_site_U_iso_or_equiv
_atom_site_adp_type
_atom_site_occupancy
_atom_site_site_symmetry_order
_atom_site_calc_flag
_atom_site_refinement_flags_posn
S1 S 0.38031(2) 0.04264(4) 0.58506(3) 0.01411(13) Uani 1 1 d .
O2 O 0.36612(4) -0.10571(12) 0.53808(8) 0.0197(3) Uani 1 1 d .
O1 O 0.39121(4) 0.04768(13) 0.69390(8) 0.0200(3) Uani 1 1 d .
N1 N 0.30648(4) 0.40815(15) 0.51639(9) 0.0138(3) Uani 1 1 d .
C7 C 0.33540(4) 0.32986(17) 0.58605(10) 0.0132(3) Uani 1 1 d .
C4 C 0.29429(5) 0.31797(18) 0.43178(11) 0.0149(3) Uani 1 1 d .
C5 C 0.31535(5) 0.17677(17) 0.44282(11) 0.0147(3) Uani 1 1 d .
C13 C 0.37022(5) 0.55783(17) 0.68244(11) 0.0162(3) Uani 1 1 d .
H13 H 0.369636 0.611003 0.621344 0.019 Uiso 1 1 calc R
C8 C 0.35392(5) 0.40424(17) 0.68265(11) 0.0135(3) Uani 1 1 d .
C20 C 0.43366(5) 0.05013(17) 0.43971(12) 0.0172(3) Uani 1 1 d .
H20 H 0.415563 -0.026112 0.405784 0.021 Uiso 1 1 calc R
C15 C 0.42657(5) 0.10551(17) 0.53397(11) 0.0151(3) Uani 1 1 d .
C6 C 0.34127(4) 0.18238(17) 0.54192(10) 0.0134(3) Uani 1 1 d .
C9 C 0.35511(5) 0.32658(18) 0.77528(11) 0.0166(3) Uani 1 1 d .
H9 H 0.343841 0.225374 0.776769 0.020 Uiso 1 1 calc R
C16 C 0.45403(5) 0.21722(19) 0.58651(12) 0.0189(3) Uani 1 1 d .
H16 H 0.449372 0.252128 0.650018 0.023 Uiso 1 1 calc R
C10 C 0.37299(5) 0.3993(2) 0.86517(11) 0.0200(3) Uani 1 1 d .
H10 H 0.374255 0.345722 0.926296 0.024 Uiso 1 1 calc R
C19 C 0.46823(5) 0.11056(19) 0.39702(11) 0.0195(3) Uani 1 1 d .
H19 H 0.473137 0.073940 0.334089 0.023 Uiso 1 1 calc R
C12 C 0.38722(5) 0.63140(18) 0.77261(12) 0.0195(3) Uani 1 1 d .
H12 H 0.397464 0.734154 0.771763 0.023 Uiso 1 1 calc R
C18 C 0.49562(5) 0.22489(19) 0.44677(12) 0.0204(3) Uani 1 1 d .
C1 C 0.28416(5) 0.56001(19) 0.51423(12) 0.0212(3) Uani 1 1 d .
H1A H 0.304670 0.646559 0.518835 0.025 Uiso 1 1 calc R
H1B H 0.267226 0.568235 0.569266 0.025 Uiso 1 1 calc R
C17 C 0.48844(5) 0.27573(19) 0.54273(13) 0.0217(3) Uani 1 1 d .
H17 H 0.506997 0.349758 0.577632 0.026 Uiso 1 1 calc R
C14 C 0.31237(5) 0.05230(18) 0.36245(12) 0.0203(3) Uani 1 1 d .
H14A H 0.288773 0.076273 0.309612 0.030 Uiso 1 1 calc GR
H14B H 0.307398 -0.048148 0.391578 0.030 Uiso 1 1 calc GR
H14C H 0.339014 0.049078 0.334674 0.030 Uiso 1 1 calc GR
C11 C 0.38900(5) 0.55192(19) 0.86419(12) 0.0204(3) Uani 1 1 d .
H11 H 0.400839 0.600614 0.924500 0.025 Uiso 1 1 calc R
C3 C 0.26292(5) 0.4047(2) 0.35593(12) 0.0221(3) Uani 1 1 d .
H3A H 0.236262 0.345408 0.338099 0.027 Uiso 1 1 calc R
H3B H 0.275306 0.425886 0.294881 0.027 Uiso 1 1 calc R
C2 C 0.25462(5) 0.55880(19) 0.41072(13) 0.0218(3) Uani 1 1 d .
H2A H 0.261076 0.648641 0.370696 0.026 Uiso 1 1 calc R
H2B H 0.224412 0.564894 0.420115 0.026 Uiso 1 1 calc R
C21 C 0.53195(5) 0.2931(2) 0.39795(14) 0.0284(4) Uani 1 1 d .
H21A H 0.545733 0.210663 0.365335 0.043 Uiso 1 1 calc GR
H21B H 0.552831 0.341840 0.448834 0.043 Uiso 1 1 calc GR
H21C H 0.520442 0.370344 0.348563 0.043 Uiso 1 1 calc GR

loop_
_atom_site_aniso_label
_atom_site_aniso_U_11
_atom_site_aniso_U_22
_atom_site_aniso_U_33
_atom_site_aniso_U_23
_atom_site_aniso_U_13
_atom_site_aniso_U_12
S1 0.0185(2) 0.0091(2) 0.0151(2) 0.00157(12) 0.00356(14) 0.00171(12)
O2 0.0245(6) 0.0095(5) 0.0256(6) -0.0006(4) 0.0055(4) 0.0001(4)
O1 0.0261(6) 0.0182(6) 0.0160(6) 0.0043(4) 0.0045(4) 0.0052(4)
N1 0.0164(6) 0.0102(6) 0.0145(6) -0.0006(5) 0.0015(5) 0.0017(5)
C7 0.0147(6) 0.0111(7) 0.0143(7) 0.0011(5) 0.0033(5) -0.0004(5)
C4 0.0148(6) 0.0150(7) 0.0146(7) -0.0017(5) 0.0017(5) -0.0008(5)
C5 0.0159(7) 0.0131(7) 0.0152(7) -0.0021(5) 0.0026(5) -0.0015(5)
C13 0.0188(7) 0.0138(7) 0.0161(7) 0.0012(5) 0.0028(6) -0.0017(5)
C8 0.0142(6) 0.0122(7) 0.0146(7) -0.0011(5) 0.0035(5) 0.0003(5)
C20 0.0194(7) 0.0145(7) 0.0170(7) 0.0021(5) 0.0005(6) 0.0039(5)
C15 0.0167(7) 0.0114(7) 0.0170(7) 0.0029(5) 0.0021(5) 0.0032(5)
C6 0.0152(7) 0.0100(6) 0.0152(7) -0.0004(5) 0.0027(5) -0.0003(5)
C9 0.0207(7) 0.0123(7) 0.0173(7) 0.0009(6) 0.0047(5) -0.0008(6)
C16 0.0202(7) 0.0168(7) 0.0191(7) -0.0009(6) 0.0015(6) 0.0027(6)
C10 0.0263(8) 0.0202(8) 0.0137(7) 0.0018(6) 0.0038(6) 0.0026(6)
C19 0.0210(7) 0.0206(8) 0.0174(7) 0.0047(6) 0.0048(6) 0.0076(6)
C12 0.0226(7) 0.0133(7) 0.0221(8) -0.0025(6) 0.0021(6) -0.0038(6)
C18 0.0166(7) 0.0191(8) 0.0257(8) 0.0078(6) 0.0037(6) 0.0063(6)
C1 0.0230(8) 0.0154(7) 0.0241(8) -0.0032(6) 0.0002(6) 0.0081(6)
C17 0.0176(7) 0.0175(8) 0.0290(8) 0.0006(6) 0.0007(6) -0.0003(6)
C14 0.0242(8) 0.0173(8) 0.0185(7) -0.0058(6) 0.0005(6) -0.0003(6)
C11 0.0235(8) 0.0207(8) 0.0162(7) -0.0065(6) 0.0002(6) -0.0006(6)
C3 0.0217(8) 0.0221(8) 0.0205(8) -0.0021(6) -0.0034(6) 0.0045(6)
C2 0.0232(8) 0.0163(8) 0.0244(8) 0.0025(6) -0.0016(6) 0.0039(6)
C21 0.0218(8) 0.0286(9) 0.0364(9) 0.0092(8) 0.0092(7) 0.0028(7)

loop_
_atom_type_symbol
_atom_type_description
_atom_type_scat_dispersion_real
_atom_type_scat_dispersion_imag
_atom_type_scat_source
C C 0.0181 0.0091 'International Tables Vol C Tables 4.2.6.8 and 6.1.1.4'
H H 0.0000 0.0000 'International Tables Vol C Tables 4.2.6.8 and 6.1.1.4'
N N 0.0311 0.0180 'International Tables Vol C Tables 4.2.6.8 and 6.1.1.4'
O O 0.0492 0.0322 'International Tables Vol C Tables 4.2.6.8 and 6.1.1.4'
S S 0.3331 0.5567 'International Tables Vol C Tables 4.2.6.8 and 6.1.1.4'

loop_
_geom_angle_atom_site_label_1
_geom_angle_atom_site_label_2
_geom_angle_atom_site_label_3
_geom_angle
O2 S1 C15 108.02(7)
O2 S1 C6 107.43(7)
O1 S1 O2 118.19(6)
O1 S1 C15 107.38(7)
O1 S1 C6 111.10(7)
C6 S1 C15 103.72(7)
C7 N1 C4 111.13(12)
C7 N1 C1 134.85(13)
C4 N1 C1 113.91(12)
N1 C7 C8 121.16(13)
N1 C7 C6 105.24(12)
C6 C7 C8 133.59(13)
N1 C4 C3 110.75(13)
C5 C4 N1 109.52(13)
C5 C4 C3 139.72(14)
C4 C5 C6 105.26(12)
C4 C5 C14 124.49(13)
C6 C5 C14 130.16(13)
C8 C13 H13 119.7
C12 C13 H13 119.7
C12 C13 C8 120.58(14)
C13 C8 C7 119.47(13)
C9 C8 C7 121.77(13)
C9 C8 C13 118.75(13)
C15 C20 H20 120.5
C19 C20 H20 120.5
C19 C20 C15 119.00(14)
C20 C15 S1 119.82(12)
C20 C15 C16 121.00(14)
C16 C15 S1 119.07(11)
C7 C6 S1 126.82(11)
C7 C6 C5 108.83(12)
C5 C6 S1 123.28(11)
C8 C9 H9 119.7
C10 C9 C8 120.50(14)
C10 C9 H9 119.7
C15 C16 H16 120.4
C17 C16 C15 119.10(14)
C17 C16 H16 120.4
C9 C10 H10 119.9
C9 C10 C11 120.30(14)
C11 C10 H10 119.9
C20 C19 H19 119.4
C20 C19 C18 121.25(14)
C18 C19 H19 119.4
C13 C12 H12 119.9
C13 C12 C11 120.17(14)
C11 C12 H12 119.9
C19 C18 C17 118.61(14)
C19 C18 C21 120.59(15)
C17 C18 C21 120.80(16)
N1 C1 H1A 111.1
N1 C1 H1B 111.1
N1 C1 C2 103.25(12)
H1A C1 H1B 109.1
C2 C1 H1A 111.1
C2 C1 H1B 111.1
C16 C17 C18 121.00(15)
C16 C17 H17 119.5
C18 C17 H17 119.5
C5 C14 H14A 109.5
C5 C14 H14B 109.5
C5 C14 H14C 109.5
H14A C14 H14B 109.5
H14A C14 H14C 109.5
H14B C14 H14C 109.5
C10 C11 C12 119.67(14)
C10 C11 H11 120.2
C12 C11 H11 120.2
C4 C3 H3A 111.0
C4 C3 H3B 111.0
C4 C3 C2 103.76(12)
H3A C3 H3B 109.0
C2 C3 H3A 111.0
C2 C3 H3B 111.0
C1 C2 C3 108.13(12)
C1 C2 H2A 110.1
C1 C2 H2B 110.1
C3 C2 H2A 110.1
C3 C2 H2B 110.1
H2A C2 H2B 108.4
C18 C21 H21A 109.5
C18 C21 H21B 109.5
C18 C21 H21C 109.5
H21A C21 H21B 109.5
H21A C21 H21C 109.5
H21B C21 H21C 109.5

loop_
_geom_bond_atom_site_label_1
_geom_bond_atom_site_label_2
_geom_bond_distance
S1 O2 1.4465(11)
S1 O1 1.4413(11)
S1 C15 1.7684(15)
S1 C6 1.7344(14)
N1 C7 1.3653(18)
N1 C4 1.3697(18)
N1 C1 1.4637(19)
C7 C8 1.4725(19)
C7 C6 1.4080(19)
C4 C5 1.365(2)
C4 C3 1.491(2)
C5 C6 1.4419(19)
C5 C14 1.499(2)
C13 H13 0.9300
C13 C8 1.400(2)
C13 C12 1.388(2)
C8 C9 1.397(2)
C20 H20 0.9300
C20 C15 1.392(2)
C20 C19 1.391(2)
C15 C16 1.394(2)
C9 H9 0.9300
C9 C10 1.389(2)
C16 H16 0.9300
C16 C17 1.389(2)
C10 H10 0.9300
C10 C11 1.389(2)
C19 H19 0.9300
C19 C18 1.393(2)
C12 H12 0.9300
C12 C11 1.390(2)
C18 C17 1.402(2)
C18 C21 1.505(2)
C1 H1A 0.9700
C1 H1B 0.9700
C1 C2 1.539(2)
C17 H17 0.9300
C14 H14A 0.9600
C14 H14B 0.9600
C14 H14C 0.9600
C11 H11 0.9300
C3 H3A 0.9700
C3 H3B 0.9700
C3 C2 1.540(2)
C2 H2A 0.9700
C2 H2B 0.9700
C21 H21A 0.9600
C21 H21B 0.9600
C21 H21C 0.9600
